data_7027845
loop_
_publ_author_name
'Solari, Euro'
'Maltese, Cristiano'
'Latronico, Mario'
'Floriani, Carlo'
'Chiesi-Villa, Angiola'
'Rizzoli, Corrado'

_publ_section_title
;
 Molybdenum--carbon functionalities supported by a quadridentate
 Schiff-base ligand: the reactivity of
 trans-dichloro[N,N&#x2032;-bis(salicylidene)-o-phenylenediaminato]molybdenum(IV)&#x200A;&#x2021;
;
_journal_issue 14
_journal_name_full 'Journal of the Chemical Society, Dalton Transactions'
_journal_page_first 2395
_journal_paper_doi 10.1039/a802148a
_journal_year 1998
_chemical_formula_sum 'C47 H47 Mo N2 O2'
_chemical_formula_weight 767.84
_space_group_IT_number 14
_symmetry_cell_setting monoclinic
_symmetry_space_group_name_Hall '-P 2yn'
_symmetry_space_group_name_H-M 'P 1 21/n 1'
_atom_sites_solution_hydrogens difmap
_atom_sites_solution_primary direct
_atom_sites_solution_secondary difmap
_cell_angle_alpha 90.00(0)
_cell_angle_beta 103.99(2)
_cell_angle_gamma 90.00(0)
_cell_formula_units_Z 4.00
_cell_length_a 9.188(2)
_cell_length_b 30.228(4)
_cell_length_c 13.615(2)
_cell_measurement_reflns_used 133
_cell_measurement_temperature 25
_cell_measurement_theta_max 52.9
_cell_measurement_theta_min 40.1
_cell_volume 3669.2(11)
_computing_cell_refinement 'TEXSAN Software'
_computing_data_collection 'TEXSAN Software'
_computing_data_reduction 'TEXSAN Software'
_computing_structure_refinement 'SHELXS-93 (Sheldrick, 1993)'
_computing_structure_solution 'SHELXS-76 (Sheldrick, 1976)'
_diffrn_ambient_temperature 133
_diffrn_measurement_device 'Rigaku AFC6S'
_diffrn_measurement_method omega/2theta
_diffrn_radiation_monochromator graphite
_diffrn_radiation_source fine-focussealedtube
_diffrn_radiation_type CuKa
_diffrn_radiation_wavelength 1.54178
_diffrn_reflns_av_R_equivalents 0.1630
_diffrn_reflns_av_sigmaI/netI 0.1107
_diffrn_reflns_limit_h_max 11
_diffrn_reflns_limit_h_min -11
_diffrn_reflns_limit_k_max 36
_diffrn_reflns_limit_k_min -29
_diffrn_reflns_limit_l_max 16
_diffrn_reflns_limit_l_min -16
_diffrn_reflns_number 7267
_diffrn_reflns_theta_max 70.11
_diffrn_reflns_theta_min 2.92
_diffrn_standards_decay_% 2.2
_diffrn_standards_interval_count 150
_diffrn_standards_number 3
_exptl_absorpt_coefficient_mu 3.2828
_exptl_absorpt_correction_T_max 1.000
_exptl_absorpt_correction_T_min 0.643
_exptl_absorpt_correction_type 'North et al. 1968'
_exptl_crystal_colour brown
_exptl_crystal_density_diffrn 1.3900
_exptl_crystal_density_meas ?
_exptl_crystal_density_method not_measured
_exptl_crystal_description elongated_prism
_exptl_crystal_F_000 1604.0
_exptl_crystal_size_max 0.60
_exptl_crystal_size_mid 0.52
_exptl_crystal_size_min 0.22
_refine_diff_density_max 1.321
_refine_diff_density_min -1.571
_refine_diff_density_rms 0.141
_refine_ls_extinction_method none
_refine_ls_goodness_of_fit_all 1.101
_refine_ls_goodness_of_fit_obs 1.187
_refine_ls_hydrogen_treatment not_refined
_refine_ls_matrix_type full
_refine_ls_number_parameters 469
_refine_ls_number_reflns 5959
_refine_ls_number_restraints 0
_refine_ls_restrained_S_all 1.476
_refine_ls_restrained_S_obs 1.187
_refine_ls_R_factor_all 0.1430
_refine_ls_R_factor_obs 0.0676
_refine_ls_shift/esd_max 0.000
_refine_ls_shift/esd_mean 0.000
_refine_ls_structure_factor_coef Fsqd
_refine_ls_weighting_details 'w=1/[s^2^(Fo^2^)+( 0.1052P)^2^+7.7431P] where P=(Fo^2^+2Fc^2^)/3'
_refine_ls_weighting_scheme calc
_refine_ls_wR_factor_all 0.1956
_refine_ls_wR_factor_obs 0.1728
_reflns_number_observed 4104
_reflns_number_total 6818
_reflns_observed_criterion >2sigma(I)
_cod_data_source_file a802148sup1.cif
_cod_data_source_block COMPLEX_4
_cod_depositor_comments
;
The following automatic conversions were performed:

'_exptl_crystal_density_meas' value 'not_measured' was changed to '?'
- the value is perceived as not measured.

Automatic conversion script
Id: cif_fix_values 3008 2015-01-20 13:52:24Z robertas 

The following automatic conversions were performed:

'_refine_ls_weighting_scheme' value 'calc w=1/[s^2^(Fo^2^)+(
0.1052P)^2^+7.7431P] where P=(Fo^2^+2Fc^2^)/3' was changed to 'calc'.
New tag '_refine_ls_weighting_details' was created. The value of the
new tag was set to 'w=1/[s^2^(Fo^2^)+( 0.1052P)^2^+7.7431P] where
P=(Fo^2^+2Fc^2^)/3'.

Automatic conversion script
Id: cif_fix_values 3143 2015-03-26 13:38:13Z robertas 
;
_cod_original_sg_symbol_H-M P21/N
_cod_original_formula_sum C47H47MoN2O2
_cod_database_code 7027845

loop_
_symmetry_equiv_pos_as_xyz
'x, y, z'
'-x+1/2, y+1/2, -z+1/2'
'-x, -y, -z'
'x-1/2, -y-1/2, z-1/2'

loop_
_atom_site_aniso_label
_atom_site_aniso_U_11
_atom_site_aniso_U_22
_atom_site_aniso_U_33
_atom_site_aniso_U_23
_atom_site_aniso_U_13
_atom_site_aniso_U_12
MO1 0.0259(3) 0.0175(3) 0.0189(3) -0.0006(2) 0.0055(2) 0.0003(3)
O1 0.0364(30) 0.0268(27) 0.0213(25) -0.0050(20) 0.0052(22) -0.0061(22)
O2 0.0329(29) 0.0276(27) 0.0268(26) -0.0054(21) 0.0083(22) -0.0065(23)
N1 0.0293(32) 0.0192(28) 0.0175(27) -0.0015(22) 0.0046(24) -0.0027(25)
N2 0.0328(34) 0.0225(30) 0.0193(28) -0.0028(23) 0.0066(25) 0.0064(26)
C1 0.0349(43) 0.0284(39) 0.0221(36) 0.0000(29) 0.0070(32) -0.0045(33)
C2 0.0362(45) 0.0436(49) 0.0258(38) 0.0061(34) 0.0036(33) -0.0112(38)
C3 0.0308(46) 0.0492(55) 0.0503(53) 0.0027(43) 0.0144(39) -0.0030(39)
C4 0.0398(46) 0.0495(52) 0.0451(47) 0.0029(44) 0.0223(38) -0.0006(44)
C5 0.0367(45) 0.0380(43) 0.0368(43) -0.0056(35) 0.0206(36) 0.0086(36)
C6 0.0259(36) 0.0233(37) 0.0318(37) -0.0012(30) 0.0064(30) 0.0060(30)
C7 0.0256(37) 0.0194(35) 0.0276(36) -0.0033(28) 0.0081(30) 0.0010(28)
C8 0.0329(41) 0.0206(36) 0.0260(37) -0.0016(28) 0.0033(31) -0.0041(30)
C9 0.0419(46) 0.0209(36) 0.0317(39) -0.0008(30) 0.0117(34) -0.0043(33)
C10 0.0407(49) 0.0403(49) 0.0341(43) -0.0025(36) 0.0026(37) -0.0129(39)
C11 0.0382(48) 0.0355(47) 0.0492(50) 0.0026(38) 0.0116(39) -0.0137(38)
C12 0.0303(43) 0.0395(47) 0.0360(43) -0.0007(36) 0.0084(35) -0.0106(36)
C13 0.0310(41) 0.0323(40) 0.0181(33) -0.0002(29) 0.0056(30) 0.0001(33)
C14 0.0301(40) 0.0289(38) 0.0255(36) -0.0011(29) 0.0160(31) 0.0002(32)
C15 0.0237(38) 0.0275(39) 0.0299(37) -0.0016(30) 0.0119(30) 0.0095(30)
C16 0.0404(47) 0.0334(44) 0.0358(44) -0.0009(35) 0.0132(37) 0.0049(37)
C17 0.0454(51) 0.0401(48) 0.0349(43) -0.0021(36) 0.0130(38) 0.0240(40)
C18 0.0491(52) 0.0353(45) 0.0259(39) -0.0019(33) 0.0057(36) 0.0041(39)
C19 0.0466(48) 0.0238(39) 0.0302(39) -0.0010(31) 0.0125(35) 0.0064(34)
C20 0.0289(39) 0.0248(38) 0.0227(34) -0.0002(28) 0.0094(29) 0.0096(31)
C21 0.0243(36) 0.0228(34) 0.0261(33) 0.0024(31) 0.0058(28) -0.0041(30)
C22 0.0203(36) 0.0236(35) 0.0219(34) -0.0006(27) 0.0001(27) -0.0060(28)
C23 0.0283(38) 0.0191(34) 0.0280(36) -0.0032(28) 0.0044(30) -0.0031(29)
C24 0.0318(42) 0.0333(43) 0.0279(39) -0.0044(33) 0.0017(32) -0.0027(34)
C25 0.0408(44) 0.0305(40) 0.0267(36) -0.0119(33) 0.0048(32) 0.0027(36)
C26 0.0414(46) 0.0239(40) 0.0265(37) -0.0040(29) 0.0145(34) 0.0025(33)
C27 0.0388(45) 0.0232(38) 0.0308(40) -0.0043(31) 0.0071(33) 0.0014(33)
C28 0.0748(68) 0.0368(49) 0.0248(41) -0.0018(36) -0.0001(42) 0.0162(46)
C29 0.0577(55) 0.0313(44) 0.0215(37) -0.0060(32) 0.0008(36) 0.0112(39)
C31 0.0429(47) 0.0306(41) 0.0257(37) -0.0011(30) 0.0151(36) 0.0036(35)
C32 0.0375(43) 0.0402(45) 0.0281(37) 0.0085(36) 0.0124(32) 0.0066(40)
C33 0.0563(55) 0.0359(45) 0.0213(37) -0.0061(32) 0.0086(36) 0.0062(40)
C34 0.0551(54) 0.0362(46) 0.0174(34) 0.0060(32) 0.0083(35) 0.0188(40)
C35 0.0524(52) 0.0356(44) 0.0250(38) 0.0027(33) 0.0206(37) 0.0119(39)
C36 0.0388(44) 0.0292(41) 0.0247(36) 0.0056(31) 0.0149(33) 0.0005(34)
C37 0.0549(55) 0.0326(44) 0.0254(39) -0.0055(33) 0.0054(37) 0.0038(39)
C38 0.0549(57) 0.0437(54) 0.0374(46) 0.0041(39) 0.0148(42) 0.0137(44)
C39 0.0565(56) 0.0265(41) 0.0272(38) 0.0034(31) 0.0084(38) 0.0104(38)
C41 0.0243(37) 0.0193(35) 0.0252(34) 0.0028(27) 0.0073(29) 0.0062(28)
C42 0.0258(36) 0.0204(34) 0.0207(33) 0.0008(27) 0.0037(28) 0.0037(29)
C43 0.0355(43) 0.0280(40) 0.0271(37) 0.0017(31) 0.0043(32) 0.0023(33)
C44 0.0354(44) 0.0281(39) 0.0303(39) 0.0031(31) 0.0106(33) 0.0086(33)
C45 0.0333(42) 0.0231(37) 0.0286(38) -0.0019(30) 0.0063(32) 0.0022(31)
C46 0.0309(40) 0.0181(34) 0.0291(37) 0.0019(29) 0.0069(31) 0.0046(30)
C47 0.0375(46) 0.0253(40) 0.0347(42) -0.0056(33) -0.0014(35) 0.0020(34)
C48 0.0325(45) 0.0383(47) 0.0415(46) 0.0033(38) 0.0030(37) 0.0098(37)
C49 0.0437(50) 0.0291(41) 0.0365(44) -0.0063(34) 0.0097(38) -0.0012(36)

loop_
_atom_site_label
_atom_site_fract_x
_atom_site_fract_y
_atom_site_fract_z
_atom_site_U_iso_or_equiv
_atom_site_thermal_displace_type
_atom_site_type_symbol
_atom_site_calc_attached_atom
_atom_site_aniso_ratio
MO1 -0.18641(6) 0.14494(2) 0.15588(4) 0.0207(2) aniso Mo . 1.51
O1 -0.0463(6) 0.1788(2) 0.0992(4) 0.0285(17) aniso O . 2.21
O2 -0.2556(6) 0.1983(2) 0.2092(4) 0.0289(15) aniso O . 1.80
N1 -0.2732(7) 0.1156(2) 0.0268(4) 0.0222(19) aniso N . 1.85
N2 -0.3667(7) 0.1170(2) 0.1870(4) 0.0248(20) aniso N . 2.36
C1 0.0115(9) 0.1681(2) 0.0192(5) 0.0284(26) aniso C . 1.71
C2 0.1491(9) 0.1866(3) 0.0165(6) 0.0358(27) aniso C . 2.35
C3 0.2171(10) 0.1753(3) -0.0601(7) 0.0427(31) aniso C . 1.92
C4 0.1493(10) 0.1458(3) -0.1334(7) 0.0428(30) aniso C . 2.05
C5 0.0114(9) 0.1287(3) -0.1317(6) 0.0351(28) aniso C . 3.08
C6 -0.0637(8) 0.1392(2) -0.0569(5) 0.0271(21) aniso C . 1.85
C7 -0.2188(8) 0.1190(2) -0.0691(5) 0.0239(23) aniso C . 1.66
C8 -0.4074(8) 0.0924(2) 0.0190(5) 0.0272(24) aniso C . 1.94
C9 -0.4849(9) 0.0679(2) -0.0628(6) 0.0310(26) aniso C . 2.15
C10 -0.6202(10) 0.0483(3) -0.0619(6) 0.0395(30) aniso C . 2.18
C11 -0.6794(10) 0.0532(3) 0.0227(7) 0.0408(31) aniso C . 2.44
C12 -0.6025(9) 0.0761(3) 0.1076(6) 0.0352(28) aniso C . 2.03
C13 -0.4633(8) 0.0950(3) 0.1076(5) 0.0272(24) aniso C . 1.79
C14 -0.4196(8) 0.1292(2) 0.2789(5) 0.0266(23) aniso C . 2.36
C15 -0.4727(8) 0.1760(2) 0.2636(5) 0.0261(23) aniso C . 2.95
C16 -0.6127(10) 0.1886(3) 0.2829(6) 0.0359(28) aniso C . 1.53
C17 -0.6576(10) 0.2321(3) 0.2735(6) 0.0396(30) aniso C . 4.38
C18 -0.5727(10) 0.2642(3) 0.2411(6) 0.0373(28) aniso C . 2.05
C19 -0.4372(9) 0.2516(3) 0.2172(6) 0.0330(25) aniso C . 2.30
C20 -0.3912(8) 0.2081(2) 0.2282(5) 0.0249(22) aniso C . 2.47
C21 -0.3351(8) 0.1409(2) -0.1573(5) 0.0245(23) aniso C . 1.62
C22 -0.4027(8) 0.1818(2) -0.1476(5) 0.0228(21) aniso C . 2.14
C23 -0.4979(8) 0.2013(2) -0.2308(5) 0.0255(21) aniso C . 1.83
C24 -0.5272(9) 0.1818(3) -0.3264(6) 0.0319(27) aniso C . 1.65
C25 -0.4630(9) 0.1414(3) -0.3357(5) 0.0332(25) aniso C . 2.91
C26 -0.3677(9) 0.1203(2) -0.2531(6) 0.0295(25) aniso C . 2.42
C27 -0.3715(9) 0.2069(2) -0.0491(6) 0.0312(27) aniso C . 1.91
C28 -0.6250(12) 0.2051(3) -0.4159(6) 0.0476(31) aniso C . 3.64
C29 -0.3129(10) 0.0754(3) -0.2758(6) 0.0383(30) aniso C . 3.68
C31 -0.3002(9) 0.1167(3) 0.3756(6) 0.0319(24) aniso C . 2.20
C32 -0.2348(9) 0.1456(3) 0.4552(6) 0.0345(25) aniso C . 2.11
C33 -0.1194(10) 0.1305(3) 0.5327(6) 0.0380(29) aniso C . 3.30
C34 -0.0696(10) 0.0868(3) 0.5403(5) 0.0363(26) aniso C . 4.30
C35 -0.1423(10) 0.0578(3) 0.4666(6) 0.0358(28) aniso C . 3.56
C36 -0.2560(9) 0.0717(2) 0.3853(5) 0.0296(25) aniso C . 2.41
C37 -0.2774(10) 0.1945(3) 0.4615(6) 0.0383(27) aniso C . 2.63
C38 0.0623(11) 0.0722(3) 0.6224(7) 0.0447(29) aniso C . 1.86
C39 -0.3275(10) 0.0369(3) 0.3129(6) 0.0371(27) aniso C . 2.74
C41 -0.0207(8) 0.1033(2) 0.2456(5) 0.0227(22) aniso C . 1.94
C42 0.0745(8) 0.1247(2) 0.3284(5) 0.0226(20) aniso C . 1.58
C43 0.1890(9) 0.1027(3) 0.3921(6) 0.0307(23) aniso C . 1.51
C44 0.2219(9) 0.0584(3) 0.3745(6) 0.0308(26) aniso C . 1.86
C45 0.1322(9) 0.0378(2) 0.2897(5) 0.0285(25) aniso C . 1.58
C46 0.0118(8) 0.0591(2) 0.2243(5) 0.0261(24) aniso C . 1.95
C47 0.0537(9) 0.1729(3) 0.3513(6) 0.0342(26) aniso C . 2.28
C48 0.3522(9) 0.0352(3) 0.4440(7) 0.0385(30) aniso C . 1.98
C49 -0.0682(10) 0.0342(3) 0.1334(6) 0.0364(30) aniso C . 1.73
H2 0.19500(0) 0.20650(0) 0.06040(0) 0.0500(0) iso H C2 1.00
H3 0.32130(0) 0.19290(0) -0.05370(0) 0.0500(0) iso H C3 1.00
H4 0.19910(0) 0.13740(0) -0.20350(0) 0.0500(0) iso H C4 1.00
H5 -0.03090(0) 0.10960(0) -0.17760(0) 0.0500(0) iso H C5 1.00
H7 -0.20620(0) 0.08300(0) -0.09120(0) 0.0500(0) iso H C7 1.00
H9 -0.43520(0) 0.06110(0) -0.11380(0) 0.0500(0) iso H C9 1.00
H10 -0.66090(0) 0.03870(0) -0.13230(0) 0.0500(0) iso H C10 1.00
H11 -0.73200(0) 0.04230(0) 0.03370(0) 0.0500(0) iso H C11 1.00
H12 -0.62870(0) 0.07840(0) 0.17990(0) 0.0500(0) iso H C12 1.00
H14 -0.51400(0) 0.11280(0) 0.28620(0) 0.0500(0) iso H C14 1.00
H16 -0.67910(0) 0.16670(0) 0.31360(0) 0.0500(0) iso H C16 1.00
H17 -0.75210(0) 0.23830(0) 0.27500(0) 0.0500(0) iso H C17 1.00
H18 -0.60850(0) 0.29760(0) 0.23980(0) 0.0500(0) iso H C18 1.00
H19 -0.38830(0) 0.27570(0) 0.19930(0) 0.0500(0) iso H C19 1.00
H23 -0.55270(0) 0.22970(0) -0.21770(0) 0.0500(0) iso H C23 1.00
H25 -0.47930(0) 0.12910(0) -0.38720(0) 0.0500(0) iso H C25 1.00
H271 -0.29200(0) 0.19150(0) -0.00200(0) 0.0500(0) iso H C27 1.00
H272 -0.44710(0) 0.20820(0) -0.03640(0) 0.0500(0) iso H C27 1.00
H273 -0.35020(0) 0.22720(0) -0.07110(0) 0.0500(0) iso H C27 1.00
H281 -0.65140(0) 0.23390(0) -0.39690(0) 0.0500(0) iso H C28 1.00
H282 -0.72000(0) 0.18770(0) -0.43450(0) 0.0500(0) iso H C28 1.00
H283 -0.57950(0) 0.20770(0) -0.46450(0) 0.0500(0) iso H C28 1.00
H291 -0.25620(0) 0.06020(0) -0.22620(0) 0.0500(0) iso H C29 1.00
H292 -0.27610(0) 0.07620(0) -0.33560(0) 0.0500(0) iso H C29 1.00
H293 -0.40900(0) 0.05400(0) -0.32100(0) 0.0500(0) iso H C29 1.00
H33 -0.08480(0) 0.14960(0) 0.57810(0) 0.0500(0) iso H C33 1.00
H35 -0.11000(0) 0.02840(0) 0.47650(0) 0.0500(0) iso H C35 1.00
H371 -0.36520(0) 0.20440(0) 0.39630(0) 0.0500(0) iso H C37 1.00
H372 -0.20000(0) 0.21320(0) 0.44820(0) 0.0500(0) iso H C37 1.00
H373 -0.28810(0) 0.20870(0) 0.50990(0) 0.0500(0) iso H C37 1.00
H381 0.10920(0) 0.09240(0) 0.67730(0) 0.0500(0) iso H C38 1.00
H382 0.14070(0) 0.06700(0) 0.59650(0) 0.0500(0) iso H C38 1.00
H383 0.03960(0) 0.04740(0) 0.66320(0) 0.0500(0) iso H C38 1.00
H391 -0.39990(0) 0.04100(0) 0.27750(0) 0.0500(0) iso H C39 1.00
H392 -0.34870(0) 0.00790(0) 0.33150(0) 0.0500(0) iso H C39 1.00
H393 -0.28080(0) 0.02610(0) 0.27260(0) 0.0500(0) iso H C39 1.00
H43 0.25120(0) 0.11590(0) 0.46050(0) 0.0500(0) iso H C43 1.00
H45 0.14440(0) 0.01100(0) 0.26720(0) 0.0500(0) iso H C45 1.00
H471 -0.00490(0) 0.18390(0) 0.30480(0) 0.0500(0) iso H C47 1.00
H472 0.14110(0) 0.18700(0) 0.35440(0) 0.0500(0) iso H C47 1.00
H473 0.04990(0) 0.17580(0) 0.42600(0) 0.0500(0) iso H C47 1.00
H481 0.38890(0) 0.04800(0) 0.50350(0) 0.0500(0) iso H C48 1.00
H482 0.41640(0) 0.02840(0) 0.40560(0) 0.0500(0) iso H C48 1.00
H483 0.30710(0) 0.00880(0) 0.44660(0) 0.0500(0) iso H C48 1.00
H491 -0.16380(0) 0.04010(0) 0.09530(0) 0.0500(0) iso H C49 1.00
H492 -0.07040(0) -0.00020(0) 0.15990(0) 0.0500(0) iso H C49 1.00
H493 -0.02260(0) 0.03080(0) 0.09370(0) 0.0500(0) iso H C49 1.00

loop_
_atom_type_symbol
_atom_type_description
_atom_type_scat_dispersion_real
_atom_type_scat_dispersion_imag
_atom_type_scat_source
Mo Mo -0.0483 2.7339 'International Tables Vol C Tables 4.2.6.8 and 6.1.1.4'
O O 0.0492 0.0322 'International Tables Vol C Tables 4.2.6.8 and 6.1.1.4'
N N 0.0311 0.0180 'International Tables Vol C Tables 4.2.6.8 and 6.1.1.4'
C C 0.0181 0.0091 'International Tables Vol C Tables 4.2.6.8 and 6.1.1.4'
H H 0.0000 0.0000 'International Tables Vol C Tables 4.2.6.8 and 6.1.1.4'

loop_
_geom_angle_atom_site_label_1
_geom_angle_atom_site_label_2
_geom_angle_atom_site_label_3
_geom_angle
_geom_angle_publ_flag
N2 MO1 C41 98.3(2) yes
N1 MO1 C41 109.2(3) yes
N1 MO1 N2 79.6(3) yes
O2 MO1 C41 122.2(2) yes
O2 MO1 N2 84.7(3) yes
O2 MO1 N1 127.9(2) yes
O1 MO1 C41 95.1(3) yes
O1 MO1 N2 166.2(2) yes
O1 MO1 N1 92.7(2) yes
O1 MO1 O2 91.1(3) yes
MO1 O1 C1 128.1(5) yes
MO1 O2 C20 130.4(5) yes
MO1 N1 C8 117.1(4) yes
MO1 N1 C7 126.7(4) yes
C7 N1 C8 116.0(5) yes
MO1 N2 C14 121.9(4) yes
MO1 N2 C13 116.4(5) yes
C13 N2 C14 119.6(6) yes
O1 C1 C6 121.4(7) yes
O1 C1 C2 117.3(6) yes
C2 C1 C6 121.3(7) yes
C1 C2 C3 120.0(8) yes
C2 C3 C4 120.1(9) yes
C3 C4 C5 119.4(9) yes
C4 C5 C6 123.1(8) yes
C1 C6 C5 116.0(7) yes
C5 C6 C7 116.3(6) yes
C1 C6 C7 127.7(6) yes
N1 C7 C6 115.4(5) yes
C6 C7 C21 111.4(5) yes
N1 C7 C21 112.9(6) yes
N1 C8 C13 113.6(6) yes
N1 C8 C9 127.0(7) yes
C9 C8 C13 119.4(7) yes
C8 C9 C10 120.8(7) yes
C9 C10 C11 119.6(8) yes
C10 C11 C12 121.3(9) yes
C11 C12 C13 119.0(8) yes
C8 C13 C12 119.6(6) yes
N2 C13 C12 127.3(6) yes
N2 C13 C8 113.1(6) yes
N2 C14 C31 110.2(6) yes
N2 C14 C15 106.2(5) yes
C15 C14 C31 119.4(6) yes
C14 C15 C20 121.8(6) yes
C14 C15 C16 120.4(6) yes
C16 C15 C20 117.8(6) yes
C15 C16 C17 120.2(8) yes
C16 C17 C18 121.4(9) yes
C17 C18 C19 118.7(8) yes
C18 C19 C20 119.8(8) yes
C15 C20 C19 122.0(7) yes
O2 C20 C19 117.2(7) yes
O2 C20 C15 120.7(6) yes
C7 C21 C26 118.7(6) yes
C7 C21 C22 122.8(6) yes
C22 C21 C26 118.4(6) yes
C21 C22 C27 122.3(6) yes
C21 C22 C23 120.3(6) yes
C23 C22 C27 117.4(6) yes
C22 C23 C24 121.7(6) yes
C23 C24 C28 120.1(7) yes
C23 C24 C25 118.1(7) yes
C25 C24 C28 121.8(7) yes
C24 C25 C26 121.9(7) yes
C21 C26 C25 119.6(6) yes
C25 C26 C29 114.9(7) yes
C21 C26 C29 125.5(7) yes
C14 C31 C36 116.3(6) yes
C14 C31 C32 126.0(7) yes
C32 C31 C36 117.7(7) yes
C31 C32 C37 124.9(7) yes
C31 C32 C33 119.3(8) yes
C33 C32 C37 115.8(7) yes
C32 C33 C34 123.2(8) yes
C33 C34 C38 121.7(8) yes
C33 C34 C35 117.2(8) yes
C35 C34 C38 121.1(8) yes
C34 C35 C36 121.8(8) yes
C31 C36 C35 120.5(6) yes
C35 C36 C39 116.2(7) yes
C31 C36 C39 123.3(7) yes
MO1 C41 C46 126.9(5) yes
MO1 C41 C42 114.2(4) yes
C42 C41 C46 118.5(6) yes
C41 C42 C47 121.6(6) yes
C41 C42 C43 121.3(6) yes
C43 C42 C47 117.1(7) yes
C42 C43 C44 121.4(7) yes
C43 C44 C48 120.5(8) yes
C43 C44 C45 117.3(8) yes
C45 C44 C48 122.2(7) yes
C44 C45 C46 122.7(6) yes
C41 C46 C45 118.6(6) yes
C45 C46 C49 117.0(6) yes
C41 C46 C49 124.3(6) yes

loop_
_geom_bond_atom_site_label_1
_geom_bond_atom_site_label_2
_geom_bond_distance
_geom_bond_publ_flag
MO1 O1 1.944(6) yes
MO1 O2 1.938(6) yes
MO1 N1 1.958(5) yes
MO1 N2 1.994(7) yes
MO1 C41 2.120(6) yes
O1 C1 1.36(1) yes
O2 C20 1.36(1) yes
N1 C7 1.51(1) yes
N1 C8 1.40(1) yes
N2 C13 1.391(9) yes
N2 C14 1.49(1) yes
C1 C2 1.39(1) yes
C1 C6 1.403(9) yes
C2 C3 1.38(1) yes
C3 C4 1.37(1) yes
C4 C5 1.37(1) yes
C5 C6 1.40(1) yes
C6 C7 1.52(1) yes
C7 C21 1.550(9) yes
C8 C9 1.383(9) yes
C8 C13 1.42(1) yes
C9 C10 1.38(1) yes
C10 C11 1.40(1) yes
C11 C12 1.39(1) yes
C12 C13 1.40(1) yes
C14 C15 1.495(9) yes
C14 C31 1.54(1) yes
C15 C16 1.43(1) yes
C15 C20 1.38(1) yes
C16 C17 1.37(1) yes
C17 C18 1.38(1) yes
C18 C19 1.41(1) yes
C19 C20 1.38(1) yes
C21 C22 1.404(9) yes
C21 C26 1.41(1) yes
C22 C23 1.384(9) yes
C22 C27 1.51(1) yes
C23 C24 1.39(1) yes
C24 C25 1.38(1) yes
C24 C28 1.50(1) yes
C25 C26 1.40(1) yes
C26 C29 1.51(1) yes
C31 C32 1.41(1) yes
C31 C36 1.42(1) yes
C32 C33 1.38(1) yes
C32 C37 1.54(1) yes
C33 C34 1.39(1) yes
C34 C35 1.38(1) yes
C34 C38 1.50(1) yes
C35 C36 1.39(1) yes
C36 C39 1.48(1) yes
C41 C42 1.406(9) yes
C41 C46 1.414(9) yes
C42 C43 1.36(1) yes
C42 C47 1.51(1) yes
C43 C44 1.41(1) yes
C44 C45 1.39(1) yes
C44 C48 1.51(1) yes
C45 C46 1.398(9) yes
C46 C49 1.48(1) yes
